data_4032864
loop_
_publ_author_name
'Feng, Ruokun'
'Ning, Hanqi'
'Su, Han'
'Gao, Yuan'
'Yin, Haotian'
'Wang, Yudan'
'Yang, Zhen'
'Qi, Chenze'

_publ_section_title
;
 Selective Synthesis of Alkynylated Isoquinolines and Biisoquinolines via
 Rh(III) Catalyzed C-H Activation/1,3-Diyne Strategy.
;
_journal_issue 19
_journal_name_full 'The Journal of organic chemistry'
_journal_page_first 10408
_journal_page_last 10417
_journal_paper_doi 10.1021/acs.joc.7b01867
_journal_volume 82
_journal_year 2017
_chemical_formula_sum 'C40 H40 N2'
_chemical_formula_weight 548.74
_chemical_name_systematic
; 
 ? 
;
_space_group_IT_number 2
_symmetry_cell_setting triclinic
_symmetry_space_group_name_Hall '-P 1'
_symmetry_space_group_name_H-M 'P -1'
_atom_sites_solution_hydrogens geom
_atom_sites_solution_primary direct
_atom_sites_solution_secondary difmap
_audit_creation_method SHELXL-97
_cell_angle_alpha 88.758(2)
_cell_angle_beta 71.1290(10)
_cell_angle_gamma 73.2390(10)
_cell_formula_units_Z 2
_cell_length_a 11.8453(11)
_cell_length_b 12.0707(12)
_cell_length_c 12.4256(12)
_cell_measurement_reflns_used 1505
_cell_measurement_temperature 298(2)
_cell_measurement_theta_max 22.072
_cell_measurement_theta_min 2.372
_cell_volume 1604.7(3)
_computing_cell_refinement 'Bruker SMART'
_computing_data_collection 'Bruker SMART'
_computing_data_reduction 'Bruker SHELXTL'
_computing_molecular_graphics 'Bruker SHELXTL'
_computing_publication_material 'Bruker SHELXTL'
_computing_structure_refinement 'SHELXL-97 (Sheldrick, 1997)'
_computing_structure_solution 'SHELXS-97 (Sheldrick, 1990)'
_diffrn_ambient_temperature 298(2)
_diffrn_measured_fraction_theta_full 0.981
_diffrn_measured_fraction_theta_max 0.981
_diffrn_measurement_device_type 'CCD area detector'
_diffrn_measurement_method 'phi and omega scans'
_diffrn_radiation_monochromator graphite
_diffrn_radiation_source 'fine-focus sealed tube'
_diffrn_radiation_type MoK\a
_diffrn_radiation_wavelength 0.71073
_diffrn_reflns_av_R_equivalents 0.0356
_diffrn_reflns_av_sigmaI/netI 0.0756
_diffrn_reflns_limit_h_max 14
_diffrn_reflns_limit_h_min -13
_diffrn_reflns_limit_k_max 14
_diffrn_reflns_limit_k_min -12
_diffrn_reflns_limit_l_max 14
_diffrn_reflns_limit_l_min -11
_diffrn_reflns_number 8188
_diffrn_reflns_theta_full 25.02
_diffrn_reflns_theta_max 25.02
_diffrn_reflns_theta_min 2.38
_exptl_absorpt_coefficient_mu 0.065
_exptl_absorpt_correction_T_max 0.9877
_exptl_absorpt_correction_T_min 0.9839
_exptl_absorpt_correction_type multi-scan
_exptl_absorpt_process_details sadabs
_exptl_crystal_colour colourless
_exptl_crystal_density_diffrn 1.136
_exptl_crystal_density_method 'not measured'
_exptl_crystal_description block
_exptl_crystal_F_000 588
_exptl_crystal_size_max 0.25
_exptl_crystal_size_mid 0.23
_exptl_crystal_size_min 0.19
_refine_diff_density_max 0.206
_refine_diff_density_min -0.141
_refine_diff_density_rms 0.036
_refine_ls_extinction_method none
_refine_ls_goodness_of_fit_ref 0.840
_refine_ls_hydrogen_treatment constr
_refine_ls_matrix_type full
_refine_ls_number_parameters 421
_refine_ls_number_reflns 5561
_refine_ls_number_restraints 0
_refine_ls_restrained_S_all 0.840
_refine_ls_R_factor_all 0.1279
_refine_ls_R_factor_gt 0.0558
_refine_ls_shift/su_max 0.016
_refine_ls_shift/su_mean 0.001
_refine_ls_structure_factor_coef Fsqd
_refine_ls_weighting_details 'calc w=1/[\s^2^(Fo^2^)+(0.0764P)^2^+0.0000P] where P=(Fo^2^+2Fc^2^)/3'
_refine_ls_weighting_scheme calc
_refine_ls_wR_factor_gt 0.1281
_refine_ls_wR_factor_ref 0.1554
_reflns_number_gt 2509
_reflns_number_total 5561
_reflns_threshold_expression >2sigma(I)
_cod_data_source_file jo7b01867_si_003.cif
_cod_data_source_block 151110d
_cod_depositor_comments
;
The following automatic conversions were performed:

'_symmetry_cell_setting' value 'Triclinic' changed to 'triclinic'
according to
/home/data/users/saulius/crontab/automatic-downloads/rss-feeds/ACS/lib/dictionaries/cif_core.dic
dictionary named 'cif_core.dic' version 2.4.2 from 2011-04-26.

Automatic conversion script
Id: cif_fix_values 4973 2017-02-22 13:04:09Z antanas 

 Adding full bibliography for 4032864--4032865.cif.
;
_cod_original_sg_symbol_H-M 'P-1   '
_cod_database_code 4032864

loop_
_symmetry_equiv_pos_as_xyz
'x, y, z'
'-x, -y, -z'

loop_
_atom_site_label
_atom_site_type_symbol
_atom_site_fract_x
_atom_site_fract_y
_atom_site_fract_z
_atom_site_U_iso_or_equiv
_atom_site_adp_type
_atom_site_occupancy
_atom_site_symmetry_multiplicity
_atom_site_calc_flag
_atom_site_refinement_flags
_atom_site_disorder_assembly
_atom_site_disorder_group
N1 N 0.77964(19) 0.00874(18) 0.25926(17) 0.0639(6) Uani 1 1 d . . .
N2 N 0.69336(18) 0.25011(16) -0.01743(16) 0.0567(6) Uani 1 1 d . . .
C1 C 0.8712(2) -0.0736(2) 0.1893(2) 0.0633(7) Uani 1 1 d . . .
C2 C 0.8927(2) -0.0824(2) 0.0705(2) 0.0557(7) Uani 1 1 d . . .
C3 C 0.9911(2) -0.1712(2) -0.0056(3) 0.0731(8) Uani 1 1 d . . .
H3 H 1.0471 -0.2249 0.0220 0.088 Uiso 1 1 calc R . .
C4 C 1.0044(3) -0.1787(2) -0.1175(3) 0.0792(9) Uani 1 1 d . . .
H4 H 1.0699 -0.2367 -0.1667 0.095 Uiso 1 1 calc R . .
C5 C 0.9205(3) -0.1000(2) -0.1596(2) 0.0761(8) Uani 1 1 d . . .
H5 H 0.9288 -0.1080 -0.2363 0.091 Uiso 1 1 calc R . .
C6 C 0.8264(2) -0.0114(2) -0.0904(2) 0.0635(7) Uani 1 1 d . . .
H6 H 0.7718 0.0410 -0.1203 0.076 Uiso 1 1 calc R . .
C7 C 0.8117(2) 0.0009(2) 0.0259(2) 0.0530(6) Uani 1 1 d . . .
C8 C 0.7147(2) 0.09231(19) 0.1030(2) 0.0494(6) Uani 1 1 d . . .
C9 C 0.7027(2) 0.09301(19) 0.2168(2) 0.0521(6) Uani 1 1 d . . .
C10 C 0.6042(2) 0.1778(2) 0.3075(2) 0.0558(6) Uani 1 1 d . . .
C11 C 0.5720(2) 0.2965(2) 0.2996(2) 0.0670(7) Uani 1 1 d . . .
H11 H 0.6119 0.3267 0.2336 0.080 Uiso 1 1 calc R . .
C12 C 0.4810(3) 0.3706(2) 0.3888(3) 0.0779(8) Uani 1 1 d . . .
H12 H 0.4617 0.4502 0.3817 0.094 Uiso 1 1 calc R . .
C13 C 0.4178(3) 0.3308(3) 0.4879(3) 0.0768(8) Uani 1 1 d . . .
C14 C 0.4501(3) 0.2114(3) 0.4952(2) 0.0778(8) Uani 1 1 d . . .
H14 H 0.4090 0.1813 0.5608 0.093 Uiso 1 1 calc R . .
C15 C 0.5412(2) 0.1371(2) 0.4075(2) 0.0681(8) Uani 1 1 d . . .
H15 H 0.5614 0.0577 0.4152 0.082 Uiso 1 1 calc R . .
C16 C 0.9529(3) -0.1598(2) 0.2431(3) 0.0942(10) Uani 1 1 d . . .
H16A H 0.9269 -0.1377 0.3232 0.141 Uiso 1 1 calc R . .
H16B H 1.0383 -0.1610 0.2077 0.141 Uiso 1 1 calc R . .
H16C H 0.9455 -0.2357 0.2327 0.141 Uiso 1 1 calc R . .
C17 C 0.3179(3) 0.4097(3) 0.5860(3) 0.1026(11) Uani 1 1 d . . .
H17A H 0.3258 0.3789 0.6568 0.123 Uiso 1 1 calc R . .
H17B H 0.3316 0.4853 0.5831 0.123 Uiso 1 1 calc R . .
C18 C 0.1894(3) 0.4245(3) 0.5871(3) 0.0944(10) Uani 1 1 d . . .
H18A H 0.1785 0.3485 0.5818 0.113 Uiso 1 1 calc R . .
H18B H 0.1788 0.4629 0.5201 0.113 Uiso 1 1 calc R . .
C19 C 0.0874(3) 0.4947(3) 0.6933(3) 0.1153(12) Uani 1 1 d . . .
H19A H 0.0904 0.4510 0.7593 0.138 Uiso 1 1 calc R . .
H19B H 0.1049 0.5665 0.7047 0.138 Uiso 1 1 calc R . .
C20 C -0.0390(4) 0.5225(4) 0.6864(4) 0.1478(17) Uani 1 1 d . . .
H20A H -0.0458 0.5736 0.6270 0.222 Uiso 1 1 calc R . .
H20B H -0.0989 0.5598 0.7579 0.222 Uiso 1 1 calc R . .
H20C H -0.0549 0.4523 0.6697 0.222 Uiso 1 1 calc R . .
C21 C 0.6319(2) 0.18214(19) 0.05454(19) 0.0495(6) Uani 1 1 d . . .
C22 C 0.5080(2) 0.19240(18) 0.07558(19) 0.0487(6) Uani 1 1 d . . .
C23 C 0.4416(2) 0.27434(19) 0.01579(19) 0.0515(6) Uani 1 1 d . . .
C24 C 0.3174(2) 0.2844(2) 0.0229(2) 0.0651(7) Uani 1 1 d . . .
H24 H 0.2755 0.2373 0.0689 0.078 Uiso 1 1 calc R . .
C25 C 0.2585(3) 0.3628(3) -0.0373(3) 0.0812(9) Uani 1 1 d . . .
H25 H 0.1767 0.3686 -0.0318 0.097 Uiso 1 1 calc R . .
C26 C 0.3201(3) 0.4340(3) -0.1070(3) 0.0844(9) Uani 1 1 d . . .
H26 H 0.2785 0.4882 -0.1463 0.101 Uiso 1 1 calc R . .
C27 C 0.4407(3) 0.4248(2) -0.1181(2) 0.0721(8) Uani 1 1 d . . .
H27 H 0.4809 0.4724 -0.1654 0.086 Uiso 1 1 calc R . .
C28 C 0.5051(2) 0.34385(19) -0.05846(19) 0.0541(7) Uani 1 1 d . . .
C29 C 0.6320(2) 0.3290(2) -0.0698(2) 0.0558(7) Uani 1 1 d . . .
C30 C 0.4430(2) 0.1225(2) 0.1599(2) 0.0511(6) Uani 1 1 d . A .
C31 C 0.4852(2) 0.0027(2) 0.1514(2) 0.0602(7) Uani 1 1 d . . .
H31 H 0.5543 -0.0364 0.0898 0.072 Uiso 1 1 calc R . .
C32 C 0.4255(3) -0.0599(2) 0.2340(2) 0.0708(8) Uani 1 1 d . A .
H32 H 0.4548 -0.1405 0.2264 0.085 Uiso 1 1 calc R . .
C33 C 0.3233(3) -0.0049(3) 0.3275(2) 0.0727(8) Uani 1 1 d . . .
C34 C 0.2819(3) 0.1148(3) 0.3347(2) 0.0751(8) Uani 1 1 d . A .
H34 H 0.2126 0.1540 0.3959 0.090 Uiso 1 1 calc R . .
C35 C 0.3402(2) 0.1771(2) 0.2541(2) 0.0639(7) Uani 1 1 d . . .
H35 H 0.3106 0.2577 0.2624 0.077 Uiso 1 1 calc R A .
C36 C 0.7059(3) 0.4010(2) -0.1458(2) 0.0765(8) Uani 1 1 d . . .
H36A H 0.7870 0.3829 -0.1377 0.115 Uiso 1 1 calc R . .
H36B H 0.6627 0.4819 -0.1243 0.115 Uiso 1 1 calc R . .
H36C H 0.7150 0.3839 -0.2238 0.115 Uiso 1 1 calc R . .
C37 C 0.2508(17) -0.0641(17) 0.4155(13) 0.068(4) Uani 0.491(15) 1 d P A 1
H37A H 0.1628 -0.0262 0.4284 0.081 Uiso 0.491(15) 1 calc PR A 1
H37B H 0.2661 -0.0527 0.4859 0.081 Uiso 0.491(15) 1 calc PR A 1
C38 C 0.2765(14) -0.1953(9) 0.3909(8) 0.099(4) Uani 0.491(15) 1 d P A 1
H38A H 0.2573 -0.2055 0.3222 0.119 Uiso 0.491(15) 1 calc PR A 1
H38B H 0.3655 -0.2317 0.3734 0.119 Uiso 0.491(15) 1 calc PR A 1
C39 C 0.2092(16) -0.2628(13) 0.4809(18) 0.128(6) Uani 0.491(15) 1 d P A 1
H39A H 0.2441 -0.3448 0.4559 0.154 Uiso 0.491(15) 1 calc PR A 1
H39B H 0.2254 -0.2518 0.5510 0.154 Uiso 0.491(15) 1 calc PR A 1
C40 C 0.0731(15) -0.2296(18) 0.505(3) 0.185(9) Uani 0.491(15) 1 d P A 1
H40A H 0.0348 -0.1557 0.5489 0.278 Uiso 0.491(15) 1 calc PR A 1
H40B H 0.0404 -0.2871 0.5484 0.278 Uiso 0.491(15) 1 calc PR A 1
H40C H 0.0554 -0.2244 0.4351 0.278 Uiso 0.491(15) 1 calc PR A 1
C37' C 0.270(2) -0.088(2) 0.4171(18) 0.142(9) Uani 0.509(15) 1 d P A 2
H37C H 0.3390 -0.1524 0.4228 0.170 Uiso 0.509(15) 1 calc PR A 2
H37D H 0.2276 -0.0459 0.4915 0.170 Uiso 0.509(15) 1 calc PR A 2
C38' C 0.1867(13) -0.1315(13) 0.3848(8) 0.109(4) Uani 0.509(15) 1 d P A 2
H38C H 0.2315 -0.1767 0.3120 0.130 Uiso 0.509(15) 1 calc PR A 2
H38D H 0.1219 -0.0664 0.3737 0.130 Uiso 0.509(15) 1 calc PR A 2
C39' C 0.124(2) -0.208(2) 0.4711(17) 0.168(7) Uani 0.509(15) 1 d P A 2
H39C H 0.0360 -0.1651 0.5036 0.202 Uiso 0.509(15) 1 calc PR A 2
H39D H 0.1289 -0.2762 0.4279 0.202 Uiso 0.509(15) 1 calc PR A 2
C40' C 0.162(3) -0.243(2) 0.5526(18) 0.182(8) Uani 0.509(15) 1 d P A 2
H40D H 0.2368 -0.3070 0.5254 0.273 Uiso 0.509(15) 1 calc PR A 2
H40E H 0.0990 -0.2665 0.6099 0.273 Uiso 0.509(15) 1 calc PR A 2
H40F H 0.1800 -0.1807 0.5848 0.273 Uiso 0.509(15) 1 calc PR A 2

loop_
_atom_site_aniso_label
_atom_site_aniso_U_11
_atom_site_aniso_U_22
_atom_site_aniso_U_33
_atom_site_aniso_U_23
_atom_site_aniso_U_13
_atom_site_aniso_U_12
N1 0.0564(14) 0.0647(14) 0.0695(14) 0.0115(12) -0.0272(12) -0.0095(12)
N2 0.0522(13) 0.0522(12) 0.0582(13) 0.0083(11) -0.0120(11) -0.0119(10)
C1 0.0510(17) 0.0597(16) 0.077(2) 0.0152(15) -0.0244(15) -0.0101(14)
C2 0.0412(15) 0.0509(15) 0.0728(18) 0.0078(14) -0.0167(14) -0.0131(12)
C3 0.0556(18) 0.0581(17) 0.098(2) 0.0022(17) -0.0231(17) -0.0074(14)
C4 0.062(2) 0.0665(19) 0.090(2) -0.0157(17) -0.0143(17) -0.0027(15)
C5 0.0656(19) 0.082(2) 0.0743(19) -0.0089(17) -0.0184(16) -0.0173(17)
C6 0.0511(16) 0.0673(17) 0.0657(18) 0.0005(15) -0.0151(14) -0.0126(14)
C7 0.0416(15) 0.0518(14) 0.0657(17) 0.0069(13) -0.0165(13) -0.0160(12)
C8 0.0403(14) 0.0471(14) 0.0585(16) 0.0091(12) -0.0145(12) -0.0121(11)
C9 0.0467(15) 0.0515(15) 0.0561(16) 0.0102(13) -0.0170(13) -0.0119(12)
C10 0.0544(16) 0.0586(16) 0.0541(16) 0.0052(13) -0.0201(13) -0.0138(13)
C11 0.0691(19) 0.0594(17) 0.0682(18) 0.0032(15) -0.0204(15) -0.0152(14)
C12 0.077(2) 0.0631(18) 0.087(2) -0.0057(17) -0.0284(18) -0.0079(16)
C13 0.069(2) 0.084(2) 0.0654(19) -0.0125(17) -0.0203(16) -0.0074(17)
C14 0.072(2) 0.090(2) 0.0603(18) 0.0044(17) -0.0153(16) -0.0143(17)
C15 0.0684(18) 0.0675(17) 0.0639(18) 0.0064(15) -0.0209(15) -0.0149(15)
C16 0.082(2) 0.086(2) 0.102(2) 0.0254(18) -0.0385(19) 0.0017(17)
C17 0.091(3) 0.105(2) 0.092(2) -0.024(2) -0.024(2) -0.005(2)
C18 0.081(2) 0.090(2) 0.092(2) -0.0121(18) -0.0105(19) -0.0140(18)
C19 0.094(3) 0.102(3) 0.117(3) -0.012(2) -0.007(2) -0.010(2)
C20 0.089(3) 0.154(4) 0.161(4) -0.002(3) 0.006(3) -0.030(3)
C21 0.0462(15) 0.0483(14) 0.0518(14) 0.0042(12) -0.0147(12) -0.0126(12)
C22 0.0438(15) 0.0439(13) 0.0547(15) 0.0020(12) -0.0145(12) -0.0095(11)
C23 0.0475(15) 0.0482(14) 0.0554(15) -0.0025(12) -0.0175(12) -0.0080(12)
C24 0.0583(18) 0.0620(16) 0.0774(19) 0.0045(14) -0.0307(15) -0.0122(14)
C25 0.071(2) 0.085(2) 0.094(2) 0.0121(18) -0.0445(18) -0.0116(17)
C26 0.089(2) 0.081(2) 0.086(2) 0.0164(18) -0.0489(19) -0.0064(19)
C27 0.082(2) 0.0626(17) 0.0694(18) 0.0158(14) -0.0312(16) -0.0123(16)
C28 0.0605(17) 0.0463(14) 0.0496(15) 0.0046(12) -0.0180(13) -0.0071(13)
C29 0.0594(18) 0.0471(14) 0.0537(15) 0.0050(12) -0.0130(13) -0.0117(13)
C30 0.0451(14) 0.0550(15) 0.0563(15) 0.0061(13) -0.0200(13) -0.0160(12)
C31 0.0599(17) 0.0630(17) 0.0589(16) 0.0089(14) -0.0195(13) -0.0205(14)
C32 0.084(2) 0.0664(17) 0.074(2) 0.0180(16) -0.0342(17) -0.0321(16)
C33 0.077(2) 0.098(2) 0.0588(19) 0.0175(17) -0.0243(17) -0.0494(19)
C34 0.0641(19) 0.095(2) 0.0644(19) 0.0006(17) -0.0106(15) -0.0323(17)
C35 0.0538(16) 0.0706(17) 0.0675(17) 0.0050(15) -0.0169(14) -0.0221(14)
C36 0.078(2) 0.0628(17) 0.0774(19) 0.0166(15) -0.0125(16) -0.0207(15)
C37 0.074(7) 0.079(7) 0.048(6) 0.011(6) -0.018(5) -0.023(6)
C38 0.111(8) 0.077(6) 0.097(6) 0.016(5) -0.002(6) -0.047(6)
C39 0.123(11) 0.126(8) 0.127(12) 0.031(9) -0.007(10) -0.064(7)
C40 0.096(11) 0.213(16) 0.225(17) 0.100(12) -0.022(12) -0.055(9)
C37' 0.19(2) 0.19(2) 0.123(12) 0.092(12) -0.074(12) -0.141(17)
C38' 0.107(9) 0.135(9) 0.119(6) 0.058(6) -0.057(6) -0.071(8)
C39' 0.135(15) 0.257(16) 0.196(15) 0.161(13) -0.107(13) -0.133(14)
C40' 0.23(3) 0.231(16) 0.142(14) 0.071(13) -0.063(14) -0.150(18)

loop_
_atom_type_symbol
_atom_type_description
_atom_type_scat_dispersion_real
_atom_type_scat_dispersion_imag
_atom_type_scat_source
C C 0.0033 0.0016 'International Tables Vol C Tables 4.2.6.8 and 6.1.1.4'
H H 0.0000 0.0000 'International Tables Vol C Tables 4.2.6.8 and 6.1.1.4'
N N 0.0061 0.0033 'International Tables Vol C Tables 4.2.6.8 and 6.1.1.4'

loop_
_geom_angle_atom_site_label_1
_geom_angle_atom_site_label_2
_geom_angle_atom_site_label_3
_geom_angle
C1 N1 C9 119.7(2)
C29 N2 C21 119.3(2)
N1 C1 C2 122.7(2)
N1 C1 C16 116.0(2)
C2 C1 C16 121.4(2)
C7 C2 C1 118.4(2)
C7 C2 C3 118.6(3)
C1 C2 C3 123.0(3)
C4 C3 C2 120.7(3)
C4 C3 H3 119.7
C2 C3 H3 119.7
C3 C4 C5 120.3(3)
C3 C4 H4 119.9
C5 C4 H4 119.9
C6 C5 C4 121.2(3)
C6 C5 H5 119.4
C4 C5 H5 119.4
C5 C6 C7 120.1(3)
C5 C6 H6 120.0
C7 C6 H6 120.0
C6 C7 C2 119.0(2)
C6 C7 C8 122.8(2)
C2 C7 C8 118.2(2)
C9 C8 C7 118.6(2)
C9 C8 C21 123.6(2)
C7 C8 C21 117.8(2)
C8 C9 N1 122.4(2)
C8 C9 C10 125.1(2)
N1 C9 C10 112.4(2)
C11 C10 C15 117.4(2)
C11 C10 C9 123.8(2)
C15 C10 C9 118.8(2)
C12 C11 C10 120.6(2)
C12 C11 H11 119.7
C10 C11 H11 119.7
C13 C12 C11 122.2(3)
C13 C12 H12 118.9
C11 C12 H12 118.9
C12 C13 C14 117.0(3)
C12 C13 C17 123.2(3)
C14 C13 C17 119.8(3)
C15 C14 C13 121.2(3)
C15 C14 H14 119.4
C13 C14 H14 119.4
C14 C15 C10 121.5(2)
C14 C15 H15 119.2
C10 C15 H15 119.2
C1 C16 H16A 109.5
C1 C16 H16B 109.5
H16A C16 H16B 109.5
C1 C16 H16C 109.5
H16A C16 H16C 109.5
H16B C16 H16C 109.5
C18 C17 C13 114.2(3)
C18 C17 H17A 108.7
C13 C17 H17A 108.7
C18 C17 H17B 108.7
C13 C17 H17B 108.7
H17A C17 H17B 107.6
C17 C18 C19 114.2(3)
C17 C18 H18A 108.7
C19 C18 H18A 108.7
C17 C18 H18B 108.7
C19 C18 H18B 108.7
H18A C18 H18B 107.6
C20 C19 C18 113.6(3)
C20 C19 H19A 108.8
C18 C19 H19A 108.8
C20 C19 H19B 108.8
C18 C19 H19B 108.8
H19A C19 H19B 107.7
C19 C20 H20A 109.5
C19 C20 H20B 109.5
H20A C20 H20B 109.5
C19 C20 H20C 109.5
H20A C20 H20C 109.5
H20B C20 H20C 109.5
C22 C21 N2 123.1(2)
C22 C21 C8 123.3(2)
N2 C21 C8 113.5(2)
C21 C22 C23 118.1(2)
C21 C22 C30 121.4(2)
C23 C22 C30 120.5(2)
C24 C23 C28 118.5(2)
C24 C23 C22 122.8(2)
C28 C23 C22 118.6(2)
C25 C24 C23 120.7(3)
C25 C24 H24 119.6
C23 C24 H24 119.6
C24 C25 C26 120.4(3)
C24 C25 H25 119.8
C26 C25 H25 119.8
C27 C26 C25 120.6(3)
C27 C26 H26 119.7
C25 C26 H26 119.7
C26 C27 C28 120.6(3)
C26 C27 H27 119.7
C28 C27 H27 119.7
C27 C28 C23 119.2(2)
C27 C28 C29 122.6(2)
C23 C28 C29 118.2(2)
N2 C29 C28 122.5(2)
N2 C29 C36 115.9(2)
C28 C29 C36 121.6(2)
C31 C30 C35 117.6(2)
C31 C30 C22 122.0(2)
C35 C30 C22 120.4(2)
C30 C31 C32 120.6(2)
C30 C31 H31 119.7
C32 C31 H31 119.7
C33 C32 C31 121.5(3)
C33 C32 H32 119.3
C31 C32 H32 119.3
C34 C33 C32 117.3(2)
C34 C33 C37 117.5(7)
C32 C33 C37 125.1(7)
C34 C33 C37' 127.4(9)
C32 C33 C37' 115.3(8)
C37 C33 C37' 11.2(14)
C35 C34 C33 121.7(3)
C35 C34 H34 119.2
C33 C34 H34 119.2
C34 C35 C30 121.4(2)
C34 C35 H35 119.3
C30 C35 H35 119.3
C29 C36 H36A 109.5
C29 C36 H36B 109.5
H36A C36 H36B 109.5
C29 C36 H36C 109.5
H36A C36 H36C 109.5
H36B C36 H36C 109.5
C33 C37 C38 116.9(9)
C33 C37 H37A 108.1
C38 C37 H37A 108.1
C33 C37 H37B 108.1
C38 C37 H37B 108.1
H37A C37 H37B 107.3
C39 C38 C37 119.5(9)
C39 C38 H38A 107.4
C37 C38 H38A 107.4
C39 C38 H38B 107.4
C37 C38 H38B 107.4
H38A C38 H38B 107.0
C40 C39 C38 115(2)
C40 C39 H39A 108.6
C38 C39 H39A 108.6
C40 C39 H39B 108.6
C38 C39 H39B 108.6
H39A C39 H39B 107.6
C38' C37' C33 111.1(16)
C38' C37' H37C 109.4
C33 C37' H37C 109.4
C38' C37' H37D 109.4
C33 C37' H37D 109.4
H37C C37' H37D 108.0
C37' C38' C39' 114.8(13)
C37' C38' H38C 108.6
C39' C38' H38C 108.6
C37' C38' H38D 108.6
C39' C38' H38D 108.6
H38C C38' H38D 107.5
C40' C39' C38' 121(2)
C40' C39' H39C 107.2
C38' C39' H39C 107.2
C40' C39' H39D 107.2
C38' C39' H39D 107.2
H39C C39' H39D 106.8
C39' C40' H40D 109.5
C39' C40' H40E 109.5
H40D C40' H40E 109.5
C39' C40' H40F 109.5
H40D C40' H40F 109.5
H40E C40' H40F 109.5

loop_
_geom_bond_atom_site_label_1
_geom_bond_atom_site_label_2
_geom_bond_distance
N1 C1 1.313(3)
N1 C9 1.377(3)
N2 C29 1.318(3)
N2 C21 1.376(3)
C1 C2 1.415(3)
C1 C16 1.509(3)
C2 C7 1.414(3)
C2 C3 1.419(3)
C3 C4 1.351(4)
C3 H3 0.9300
C4 C5 1.390(4)
C4 H4 0.9300
C5 C6 1.363(3)
C5 H5 0.9300
C6 C7 1.405(3)
C6 H6 0.9300
C7 C8 1.435(3)
C8 C9 1.374(3)
C8 C21 1.497(3)
C9 C10 1.480(3)
C10 C11 1.382(3)
C10 C15 1.389(3)
C11 C12 1.380(3)
C11 H11 0.9300
C12 C13 1.376(4)
C12 H12 0.9300
C13 C14 1.389(4)
C13 C17 1.504(4)
C14 C15 1.371(3)
C14 H14 0.9300
C15 H15 0.9300
C16 H16A 0.9600
C16 H16B 0.9600
C16 H16C 0.9600
C17 C18 1.475(4)
C17 H17A 0.9700
C17 H17B 0.9700
C18 C19 1.531(4)
C18 H18A 0.9700
C18 H18B 0.9700
C19 C20 1.467(5)
C19 H19A 0.9700
C19 H19B 0.9700
C20 H20A 0.9600
C20 H20B 0.9600
C20 H20C 0.9600
C21 C22 1.373(3)
C22 C23 1.430(3)
C22 C30 1.489(3)
C23 C24 1.414(3)
C23 C28 1.415(3)
C24 C25 1.367(3)
C24 H24 0.9300
C25 C26 1.393(4)
C25 H25 0.9300
C26 C27 1.361(4)
C26 H26 0.9300
C27 C28 1.411(3)
C27 H27 0.9300
C28 C29 1.421(3)
C29 C36 1.511(3)
C30 C31 1.381(3)
C30 C35 1.391(3)
C31 C32 1.390(3)
C31 H31 0.9300
C32 C33 1.384(4)
C32 H32 0.9300
C33 C34 1.380(4)
C33 C37 1.47(2)
C33 C37' 1.58(3)
C34 C35 1.365(3)
C34 H34 0.9300
C35 H35 0.9300
C36 H36A 0.9600
C36 H36B 0.9600
C36 H36C 0.9600
C37 C38 1.54(2)
C37 H37A 0.9700
C37 H37B 0.9700
C38 C39 1.519(18)
C38 H38A 0.9700
C38 H38B 0.9700
C39 C40 1.47(3)
C39 H39A 0.9700
C39 H39B 0.9700
C40 H40A 0.9600
C40 H40B 0.9600
C40 H40C 0.9600
C37' C38' 1.41(3)
C37' H37C 0.9700
C37' H37D 0.9700
C38' C39' 1.547(15)
C38' H38C 0.9700
C38' H38D 0.9700
C39' C40' 1.25(3)
C39' H39C 0.9700
C39' H39D 0.9700
C40' H40D 0.9600
C40' H40E 0.9600
C40' H40F 0.9600
